data_2212960
loop_
_publ_author_name
'Haghiri, Alireza'
'Lerner, Hans-Wolfram'
'Bats, Jan W.'

_publ_section_title
;
 Tricarbonyl[\h^6^-1-methyl-4-(trimethylsilyl)benzene]chromium(0)
;
_journal_coeditor_code LH2336
_journal_issue 4
_journal_name_full 'Acta Crystallographica Section E'
_journal_page_first m1133
_journal_page_last m1134
_journal_paper_doi 10.1107/S1600536807012159
_journal_volume 63
_journal_year 2007
_chemical_formula_iupac '[Cr (C10 H16 Si) (C O)3]'
_chemical_formula_moiety 'C13 H16 Cr O3 Si'
_chemical_formula_sum 'C13 H16 Cr O3 Si'
_chemical_formula_weight 300.35
_chemical_name_systematic
;
Tricarbonyl[\h^6^-1-methyl-4-(trimethylsilyl)benzene]chromium(0)
;
_space_group_IT_number 14
_symmetry_cell_setting monoclinic
_symmetry_space_group_name_Hall '-P 2yn'
_symmetry_space_group_name_H-M 'P 1 21/n 1'
_atom_sites_solution_hydrogens difmap
_atom_sites_solution_primary direct
_atom_sites_solution_secondary difmap
_audit_creation_method SHELXL97
_cell_angle_alpha 90.00
_cell_angle_beta 101.19(2)
_cell_angle_gamma 90.00
_cell_formula_units_Z 4
_cell_length_a 6.8929(16)
_cell_length_b 17.747(3)
_cell_length_c 11.848(3)
_cell_measurement_reflns_used 84
_cell_measurement_temperature 149(2)
_cell_measurement_theta_max 23
_cell_measurement_theta_min 3
_cell_volume 1421.8(6)
_computing_cell_refinement SMART
_computing_data_collection 'SMART (Siemens, 1995)'
_computing_data_reduction 'SAINT (Siemens, 1995)'
_computing_molecular_graphics 'SHELXTL (Sheldrick, 1996)'
_computing_publication_material SHELXL97
_computing_structure_refinement 'SHELXL97 (Sheldrick, 1997)'
_computing_structure_solution 'SHELXS97 (Sheldrick, 1997)'
_diffrn_ambient_temperature 149(2)
_diffrn_measured_fraction_theta_full 0.988
_diffrn_measured_fraction_theta_max 0.958
_diffrn_measurement_device_type 'Siemens SMART 1K CCD area-detector'
_diffrn_measurement_method \w
_diffrn_radiation_monochromator graphite
_diffrn_radiation_source 'normal-focus sealed tube'
_diffrn_radiation_type MoK\a
_diffrn_radiation_wavelength 0.71073
_diffrn_reflns_av_R_equivalents 0.0823
_diffrn_reflns_av_sigmaI/netI 0.0938
_diffrn_reflns_limit_h_max 9
_diffrn_reflns_limit_h_min -9
_diffrn_reflns_limit_k_max 25
_diffrn_reflns_limit_k_min -24
_diffrn_reflns_limit_l_max 16
_diffrn_reflns_limit_l_min -16
_diffrn_reflns_number 23158
_diffrn_reflns_theta_full 30.0
_diffrn_reflns_theta_max 30.8
_diffrn_reflns_theta_min 2.1
_diffrn_standards_decay_% 0.0
_diffrn_standards_interval_time 600
_diffrn_standards_number 201
_exptl_absorpt_coefficient_mu 0.885
_exptl_absorpt_correction_T_max 0.965
_exptl_absorpt_correction_T_min 0.864
_exptl_absorpt_correction_type multi-scan
_exptl_absorpt_process_details '(SADABS; Sheldrick, 2000)'
_exptl_crystal_colour yellow
_exptl_crystal_density_diffrn 1.403
_exptl_crystal_density_method 'not measured'
_exptl_crystal_description plate
_exptl_crystal_F_000 624
_exptl_crystal_size_max 0.28
_exptl_crystal_size_mid 0.20
_exptl_crystal_size_min 0.04
_refine_diff_density_max 0.358
_refine_diff_density_min -0.487
_refine_ls_extinction_method none
_refine_ls_goodness_of_fit_ref 1.058
_refine_ls_hydrogen_treatment mixed
_refine_ls_matrix_type full
_refine_ls_number_parameters 180
_refine_ls_number_reflns 4283
_refine_ls_number_restraints 0
_refine_ls_restrained_S_all 1.058
_refine_ls_R_factor_all 0.1142
_refine_ls_R_factor_gt 0.0503
_refine_ls_shift/su_max 0.001
_refine_ls_shift/su_mean 0.000
_refine_ls_structure_factor_coef Fsqd
_refine_ls_weighting_details 'calc w = 1/[\s^2^(Fo^2^)+(0.04P)^2^] where P=(Fo^2^+2Fc^2^)/3'
_refine_ls_weighting_scheme calc
_refine_ls_wR_factor_gt 0.0843
_refine_ls_wR_factor_ref 0.0996
_reflns_number_gt 2645
_reflns_number_total 4283
_reflns_threshold_expression I>2\s(I)
_cod_data_source_file lh2336.cif
_cod_data_source_block I
_cod_original_sg_symbol_H-M 'P 21/n'
_cod_database_code 2212960
_cod_database_fobs_code 2212960

loop_
_symmetry_equiv_pos_as_xyz
'x, y, z'
'-x+1/2, y+1/2, -z+1/2'
'-x, -y, -z'
'x-1/2, -y-1/2, z-1/2'

loop_
_atom_site_type_symbol
_atom_site_label
_atom_site_fract_x
_atom_site_fract_y
_atom_site_fract_z
_atom_site_U_iso_or_equiv
_atom_site_adp_type
_atom_site_calc_flag
_atom_site_refinement_flags
_atom_site_occupancy
Cr Cr 0.79020(6) 0.154707(19) 0.54042(3) 0.01608(11) Uani d . 1
Si Si 0.74155(10) 0.36061(3) 0.50316(6) 0.02025(16) Uani d . 1
O O1 0.6882(3) 0.18098(11) 0.77179(15) 0.0367(5) Uani d . 1
O O2 1.2133(3) 0.18919(11) 0.64332(16) 0.0383(5) Uani d . 1
O O3 0.8782(3) -0.00544(9) 0.61244(15) 0.0307(4) Uani d . 1
C C1 0.6933(4) 0.26179(12) 0.44687(19) 0.0182(5) Uani d . 1
C C2 0.5248(4) 0.22024(13) 0.4646(2) 0.0190(5) Uani d . 1
C C3 0.4921(4) 0.14529(13) 0.4279(2) 0.0201(5) Uani d . 1
C C4 0.6284(4) 0.10752(12) 0.37378(19) 0.0190(5) Uani d . 1
C C5 0.7935(4) 0.14764(13) 0.3530(2) 0.0205(5) Uani d . 1
C C6 0.8254(4) 0.22267(13) 0.3898(2) 0.0203(5) Uani d . 1
C C7 0.5962(4) 0.02624(12) 0.3356(2) 0.0251(6) Uani d . 1
H H7A 0.5082 0.0244 0.2600 0.038 Uiso calc R 1
H H7B 0.5361 -0.0015 0.3916 0.038 Uiso calc R 1
H H7C 0.7236 0.0033 0.3306 0.038 Uiso calc R 1
C C8 0.6129(4) 0.42802(13) 0.3932(2) 0.0342(7) Uani d . 1
H H8A 0.4698 0.4199 0.3816 0.051 Uiso calc R 1
H H8B 0.6575 0.4199 0.3205 0.051 Uiso calc R 1
H H8C 0.6437 0.4797 0.4197 0.051 Uiso calc R 1
C C9 1.0130(4) 0.37872(15) 0.5305(2) 0.0342(7) Uani d . 1
H H9A 1.0807 0.3421 0.5865 0.051 Uiso calc R 1
H H9B 1.0396 0.4298 0.5611 0.051 Uiso calc R 1
H H9C 1.0614 0.3738 0.4584 0.051 Uiso calc R 1
C C10 0.6425(4) 0.37036(14) 0.6378(2) 0.0293(6) Uani d . 1
H H10A 0.7141 0.3363 0.6966 0.044 Uiso calc R 1
H H10B 0.5016 0.3575 0.6224 0.044 Uiso calc R 1
H H10C 0.6598 0.4224 0.6655 0.044 Uiso calc R 1
C C11 0.7255(4) 0.17113(13) 0.6824(2) 0.0234(6) Uani d . 1
C C12 1.0489(4) 0.17695(13) 0.6035(2) 0.0235(6) Uani d . 1
C C13 0.8450(4) 0.05652(14) 0.5847(2) 0.0223(5) Uani d . 1
H H2 0.444(3) 0.2425(12) 0.5078(19) 0.016(3) Uiso d . 1
H H3 0.391(3) 0.1219(12) 0.4446(19) 0.016(3) Uiso d . 1
H H5 0.887(3) 0.1240(12) 0.3222(19) 0.016(3) Uiso d . 1
H H6 0.942(4) 0.2480(12) 0.3786(19) 0.016(3) Uiso d . 1

loop_
_atom_site_aniso_label
_atom_site_aniso_U_11
_atom_site_aniso_U_22
_atom_site_aniso_U_33
_atom_site_aniso_U_12
_atom_site_aniso_U_13
_atom_site_aniso_U_23
Cr 0.0150(2) 0.01905(18) 0.01495(19) 0.00059(16) 0.00484(14) 0.00157(15)
Si 0.0223(4) 0.0201(3) 0.0186(3) -0.0012(3) 0.0045(3) -0.0004(2)
O1 0.0371(12) 0.0555(12) 0.0202(10) 0.0159(10) 0.0123(9) 0.0045(9)
O2 0.0203(11) 0.0595(13) 0.0339(12) -0.0065(9) 0.0020(9) 0.0030(9)
O3 0.0312(11) 0.0225(9) 0.0382(11) 0.0042(8) 0.0061(9) 0.0066(8)
C1 0.0185(13) 0.0209(11) 0.0149(12) 0.0000(10) 0.0027(10) 0.0023(9)
C2 0.0176(13) 0.0224(12) 0.0174(13) 0.0048(10) 0.0043(10) 0.0014(9)
C3 0.0177(13) 0.0227(12) 0.0196(12) -0.0018(10) 0.0027(10) 0.0028(10)
C4 0.0208(13) 0.0202(11) 0.0145(12) 0.0012(10) -0.0008(10) 0.0022(9)
C5 0.0241(14) 0.0232(12) 0.0155(12) 0.0045(11) 0.0069(10) 0.0008(9)
C6 0.0202(14) 0.0241(12) 0.0178(12) -0.0028(10) 0.0068(11) 0.0045(10)
C7 0.0265(15) 0.0243(12) 0.0239(13) 0.0002(11) 0.0030(11) -0.0044(10)
C8 0.0497(19) 0.0209(12) 0.0283(15) -0.0034(12) -0.0013(13) 0.0015(11)
C9 0.0294(16) 0.0349(15) 0.0400(17) -0.0105(12) 0.0108(13) -0.0120(12)
C10 0.0368(17) 0.0290(13) 0.0246(14) -0.0013(12) 0.0119(13) -0.0038(10)
C11 0.0187(14) 0.0283(13) 0.0236(14) 0.0072(10) 0.0052(11) 0.0046(10)
C12 0.0261(15) 0.0274(13) 0.0176(13) -0.0005(11) 0.0059(11) 0.0041(10)
C13 0.0157(13) 0.0314(13) 0.0196(12) -0.0024(11) 0.0027(10) -0.0013(11)

loop_
_atom_type_symbol
_atom_type_description
_atom_type_scat_dispersion_real
_atom_type_scat_dispersion_imag
_atom_type_scat_source
C C 0.0033 0.0016 'International Tables Vol C Tables 4.2.6.8 and 6.1.1.4'
H H 0.0000 0.0000 'International Tables Vol C Tables 4.2.6.8 and 6.1.1.4'
O O 0.0106 0.0060 'International Tables Vol C Tables 4.2.6.8 and 6.1.1.4'
Si Si 0.0817 0.0704 'International Tables Vol C Tables 4.2.6.8 and 6.1.1.4'
Cr Cr 0.3209 0.6236 'International Tables Vol C Tables 4.2.6.8 and 6.1.1.4'

loop_
_geom_angle_atom_site_label_1
_geom_angle_atom_site_label_2
_geom_angle_atom_site_label_3
_geom_angle
C13 Cr C12 87.60(10)
C13 Cr C11 87.85(10)
C12 Cr C11 89.00(11)
C13 Cr C6 134.46(10)
C12 Cr C6 87.77(10)
C11 Cr C6 137.31(10)
C13 Cr C2 136.40(10)
C12 Cr C2 135.63(10)
C11 Cr C2 87.70(10)
C6 Cr C2 66.11(9)
C13 Cr C3 102.37(10)
C12 Cr C3 165.68(10)
C11 Cr C3 101.49(10)
C6 Cr C3 77.91(9)
C2 Cr C3 36.90(8)
C13 Cr C5 100.93(10)
C12 Cr C5 102.75(10)
C11 Cr C5 165.51(10)
C6 Cr C5 36.95(8)
C2 Cr C5 77.98(9)
C3 Cr C5 65.55(9)
C13 Cr C4 86.35(9)
C12 Cr C4 135.95(10)
C11 Cr C4 134.22(10)
C6 Cr C4 66.70(9)
C2 Cr C4 66.75(9)
C3 Cr C4 36.74(9)
C5 Cr C4 36.67(9)
C13 Cr C1 166.53(10)
C12 Cr C1 101.07(10)
C11 Cr C1 102.46(9)
C6 Cr C1 37.20(9)
C2 Cr C1 37.42(9)
C3 Cr C1 67.35(9)
C5 Cr C1 67.27(9)
C4 Cr C1 80.24(8)
C10 Si C8 109.64(13)
C10 Si C9 110.96(13)
C8 Si C9 109.67(13)
C10 Si C1 108.74(11)
C8 Si C1 108.86(11)
C9 Si C1 108.94(11)
C6 C1 C2 115.8(2)
C6 C1 Si 122.65(18)
C2 C1 Si 121.52(18)
C6 C1 Cr 70.26(13)
C2 C1 Cr 70.18(13)
Si C1 Cr 126.93(12)
C3 C2 C1 122.1(2)
C3 C2 Cr 72.36(14)
C1 C2 Cr 72.40(13)
C3 C2 H2 120.1(14)
C1 C2 H2 117.5(14)
Cr C2 H2 123.1(14)
C2 C3 C4 120.8(2)
C2 C3 Cr 70.73(14)
C4 C3 Cr 71.85(14)
C2 C3 H3 118.1(15)
C4 C3 H3 121.0(15)
Cr C3 H3 126.1(15)
C5 C4 C3 118.3(2)
C5 C4 C7 120.5(2)
C3 C4 C7 121.2(2)
C5 C4 Cr 71.46(13)
C3 C4 Cr 71.41(14)
C7 C4 Cr 129.78(16)
C4 C5 C6 120.7(2)
C4 C5 Cr 71.86(14)
C6 C5 Cr 70.66(14)
C4 C5 H5 120.2(14)
C6 C5 H5 118.8(14)
Cr C5 H5 125.0(14)
C5 C6 C1 122.4(2)
C5 C6 Cr 72.39(13)
C1 C6 Cr 72.55(13)
C5 C6 H6 119.3(13)
C1 C6 H6 118.3(13)
Cr C6 H6 126.8(13)
C4 C7 H7A 109.5
C4 C7 H7B 109.5
H7A C7 H7B 109.5
C4 C7 H7C 109.5
H7A C7 H7C 109.5
H7B C7 H7C 109.5
Si C8 H8A 109.5
Si C8 H8B 109.5
H8A C8 H8B 109.5
Si C8 H8C 109.5
H8A C8 H8C 109.5
H8B C8 H8C 109.5
Si C9 H9A 109.5
Si C9 H9B 109.5
H9A C9 H9B 109.5
Si C9 H9C 109.5
H9A C9 H9C 109.5
H9B C9 H9C 109.5
Si C10 H10A 109.5
Si C10 H10B 109.5
H10A C10 H10B 109.5
Si C10 H10C 109.5
H10A C10 H10C 109.5
H10B C10 H10C 109.5
O1 C11 Cr 178.8(2)
O2 C12 Cr 178.4(2)
O3 C13 Cr 179.6(2)

loop_
_geom_bond_atom_site_label_1
_geom_bond_atom_site_label_2
_geom_bond_distance
Cr C13 1.838(2)
Cr C12 1.838(3)
Cr C11 1.845(3)
Cr C6 2.206(2)
Cr C2 2.207(2)
Cr C3 2.228(3)
Cr C5 2.228(2)
Cr C4 2.234(2)
Cr C1 2.236(2)
Si C10 1.861(3)
Si C8 1.862(3)
Si C9 1.864(3)
Si C1 1.883(2)
O1 C11 1.151(3)
O2 C12 1.160(3)
O3 C13 1.158(3)
C1 C6 1.417(3)
C1 C2 1.425(3)
C2 C3 1.404(3)
C2 H2 0.92(2)
C3 C4 1.406(3)
C3 H3 0.87(2)
C4 C5 1.404(3)
C4 C7 1.515(3)
C5 C6 1.405(3)
C5 H5 0.91(2)
C6 H6 0.95(2)
C7 H7A 0.9800
C7 H7B 0.9800
C7 H7C 0.9800
C8 H8A 0.9800
C8 H8B 0.9800
C8 H8C 0.9800
C9 H9A 0.9800
C9 H9B 0.9800
C9 H9C 0.9800
C10 H10A 0.9800
C10 H10B 0.9800
C10 H10C 0.9800

loop_
_geom_torsion_atom_site_label_1
_geom_torsion_atom_site_label_2
_geom_torsion_atom_site_label_3
_geom_torsion_atom_site_label_4
_geom_torsion
C10 Si C1 C6 -145.6(2)
C8 Si C1 C6 95.0(2)
C9 Si C1 C6 -24.6(2)
C10 Si C1 C2 31.2(2)
C8 Si C1 C2 -88.2(2)
C9 Si C1 C2 152.20(19)
C10 Si C1 Cr -56.76(18)
C8 Si C1 Cr -176.15(15)
C9 Si C1 Cr 64.29(18)
C13 Cr C1 C6 -58.2(5)
C12 Cr C1 C6 71.12(16)
C11 Cr C1 C6 162.56(15)
C2 Cr C1 C6 -128.3(2)
C3 Cr C1 C6 -100.04(16)
C5 Cr C1 C6 -28.19(14)
C4 Cr C1 C6 -64.07(15)
C13 Cr C1 C2 70.1(5)
C12 Cr C1 C2 -160.56(15)
C11 Cr C1 C2 -69.12(16)
C6 Cr C1 C2 128.3(2)
C3 Cr C1 C2 28.28(14)
C5 Cr C1 C2 100.13(15)
C4 Cr C1 C2 64.25(15)
C13 Cr C1 Si -174.8(4)
C12 Cr C1 Si -45.45(17)
C11 Cr C1 Si 45.99(17)
C6 Cr C1 Si -116.6(2)
C2 Cr C1 Si 115.1(2)
C3 Cr C1 Si 143.39(18)
C5 Cr C1 Si -144.77(18)
C4 Cr C1 Si 179.36(17)
C6 C1 C2 C3 0.1(3)
Si C1 C2 C3 -176.86(18)
Cr C1 C2 C3 -55.0(2)
C6 C1 C2 Cr 55.08(18)
Si C1 C2 Cr -121.89(16)
C13 Cr C2 C3 -28.2(2)
C12 Cr C2 C3 161.12(15)
C11 Cr C2 C3 -112.66(16)
C6 Cr C2 C3 102.02(16)
C5 Cr C2 C3 65.09(15)
C4 Cr C2 C3 28.32(14)
C1 Cr C2 C3 133.3(2)
C13 Cr C2 C1 -161.48(15)
C12 Cr C2 C1 27.8(2)
C11 Cr C2 C1 114.07(15)
C6 Cr C2 C1 -31.25(13)
C3 Cr C2 C1 -133.3(2)
C5 Cr C2 C1 -68.18(14)
C4 Cr C2 C1 -104.95(15)
C1 C2 C3 C4 1.3(4)
Cr C2 C3 C4 -53.7(2)
C1 C2 C3 Cr 55.0(2)
C13 Cr C3 C2 160.51(15)
C12 Cr C3 C2 -66.2(4)
C11 Cr C3 C2 70.20(16)
C6 Cr C3 C2 -66.15(15)
C5 Cr C3 C2 -102.97(16)
C4 Cr C3 C2 -133.2(2)
C1 Cr C3 C2 -28.65(14)
C13 Cr C3 C4 -66.26(15)
C12 Cr C3 C4 67.0(4)
C11 Cr C3 C4 -156.56(14)
C6 Cr C3 C4 67.09(14)
C2 Cr C3 C4 133.2(2)
C5 Cr C3 C4 30.26(13)
C1 Cr C3 C4 104.59(15)
C2 C3 C4 C5 -2.6(3)
Cr C3 C4 C5 -55.80(19)
C2 C3 C4 C7 179.0(2)
Cr C3 C4 C7 125.8(2)
C2 C3 C4 Cr 53.2(2)
C13 Cr C4 C5 -113.82(15)
C12 Cr C4 C5 -31.1(2)
C11 Cr C4 C5 162.76(15)
C6 Cr C4 C5 28.53(14)
C2 Cr C4 C5 101.38(15)
C3 Cr C4 C5 129.8(2)
C1 Cr C4 C5 64.82(15)
C13 Cr C4 C3 116.37(15)
C12 Cr C4 C3 -160.88(15)
C11 Cr C4 C3 32.95(19)
C6 Cr C4 C3 -101.29(15)
C2 Cr C4 C3 -28.43(13)
C5 Cr C4 C3 -129.8(2)
C1 Cr C4 C3 -64.99(14)
C13 Cr C4 C7 0.8(2)
C12 Cr C4 C7 83.6(3)
C11 Cr C4 C7 -82.6(2)
C6 Cr C4 C7 143.2(2)
C2 Cr C4 C7 -144.0(2)
C3 Cr C4 C7 -115.5(3)
C5 Cr C4 C7 114.7(3)
C1 Cr C4 C7 179.5(2)
C3 C4 C5 C6 2.6(3)
C7 C4 C5 C6 -179.0(2)
Cr C4 C5 C6 -53.2(2)
C3 C4 C5 Cr 55.78(19)
C7 C4 C5 Cr -125.9(2)
C13 Cr C5 C4 68.42(15)
C12 Cr C5 C4 158.41(14)
C11 Cr C5 C4 -58.1(4)
C6 Cr C5 C4 -133.1(2)
C2 Cr C5 C4 -67.07(14)
C3 Cr C5 C4 -30.32(13)
C1 Cr C5 C4 -104.77(15)
C13 Cr C5 C6 -158.45(16)
C12 Cr C5 C6 -68.45(16)
C11 Cr C5 C6 75.1(4)
C2 Cr C5 C6 66.07(15)
C3 Cr C5 C6 102.82(16)
C4 Cr C5 C6 133.1(2)
C1 Cr C5 C6 28.37(14)
C4 C5 C6 C1 -1.3(4)
Cr C5 C6 C1 -55.0(2)
C4 C5 C6 Cr 53.7(2)
C2 C1 C6 C5 -0.1(3)
Si C1 C6 C5 176.80(18)
Cr C1 C6 C5 54.9(2)
C2 C1 C6 Cr -55.04(18)
Si C1 C6 Cr 121.89(17)
C13 Cr C6 C5 30.4(2)
C12 Cr C6 C5 114.79(16)
C11 Cr C6 C5 -159.10(16)
C2 Cr C6 C5 -102.11(16)
C3 Cr C6 C5 -65.20(15)
C4 Cr C6 C5 -28.33(14)
C1 Cr C6 C5 -133.5(2)
C13 Cr C6 C1 163.89(15)
C12 Cr C6 C1 -111.67(16)
C11 Cr C6 C1 -25.6(2)
C2 Cr C6 C1 31.42(14)
C3 Cr C6 C1 68.34(14)
C5 Cr C6 C1 133.5(2)
C4 Cr C6 C1 105.21(16)
